data_4070699
loop_
_publ_author_name
'Herrmann, Heike'
'Lloret Fillol, Julio'
'Wadepohl, Hubert'
'Gade, Lutz H.'

_publ_section_title
;
 A Zirconium (1-Pyridinio)imido Complex: Facile N&#x2212;N Bond Cleavage
 and N&#x2212;C Bond Formation
;
_journal_issue 2
_journal_name_full Organometallics
_journal_page_first 172
_journal_paper_doi 10.1021/om700955p
_journal_volume 27
_journal_year 2008
_chemical_formula_sum 'C32 H55 F3 N6 O3 S Si2 Zr'
_chemical_formula_weight 808.28
_space_group_IT_number 14
_symmetry_cell_setting monoclinic
_symmetry_Int_Tables_number 14
_symmetry_space_group_name_Hall '-P 2yn'
_symmetry_space_group_name_H-M 'P 1 21/n 1'
_atom_sites_solution_hydrogens geom
_atom_sites_solution_primary direct
_atom_sites_solution_secondary difmap
_audit_block_code ga_hh17
_audit_creation_method SHELXL-97
_cell_angle_alpha 90.00
_cell_angle_beta 102.1230(10)
_cell_angle_gamma 90.00
_cell_formula_units_Z 4
_cell_length_a 10.4937(5)
_cell_length_b 19.0633(9)
_cell_length_c 20.8233(10)
_cell_measurement_temperature 100(2)
_cell_volume 4072.7(3)
_computing_cell_refinement 'SAINT (Bruker AXS, 1997-2006)'
_computing_data_collection 'SMART (Bruker AXS, 1997-2003)'
_computing_data_reduction 'SAINT (Bruker AXS, 1997-2006)'
_computing_molecular_graphics 'PLATON (Spek, 1980-2005)'
_computing_publication_material 'SHELXL-97 (Sheldrick, 1997)'
_computing_structure_refinement 'SHELXL-97 (Sheldrick, 1997)'
_computing_structure_solution 'DIRDIF (Beurskens, 1999)'
_diffrn_ambient_temperature 100(2)
_diffrn_measured_fraction_theta_full 1.000
_diffrn_measured_fraction_theta_max 1.000
_diffrn_measurement_device_type 'CCD area detector (Bruker AXS Smart 1000)'
_diffrn_measurement_method '\f- and \w-scans'
_diffrn_radiation_monochromator graphite
_diffrn_radiation_probe x-ray
_diffrn_radiation_type MoK\a
_diffrn_radiation_wavelength 0.71073
_diffrn_reflns_av_R_equivalents 0.0665
_diffrn_reflns_av_sigmaI/netI 0.0419
_diffrn_reflns_limit_h_max 14
_diffrn_reflns_limit_h_min -14
_diffrn_reflns_limit_k_max 27
_diffrn_reflns_limit_k_min 0
_diffrn_reflns_limit_l_max 29
_diffrn_reflns_limit_l_min 0
_diffrn_reflns_number 98728
_diffrn_reflns_theta_full 30.51
_diffrn_reflns_theta_max 30.51
_diffrn_reflns_theta_min 2.00
_diffrn_source 'fine-focus sealed tube'
_exptl_absorpt_coefficient_mu 0.432
_exptl_absorpt_correction_T_max 0.7464
_exptl_absorpt_correction_T_min 0.6932
_exptl_absorpt_correction_type multi-scan
_exptl_absorpt_process_details 'SADABS (Bruker AXS, 2004-2007)'
_exptl_crystal_colour colourless
_exptl_crystal_density_diffrn 1.318
_exptl_crystal_density_method 'not measured'
_exptl_crystal_description irregular
_exptl_crystal_F_000 1696
_exptl_crystal_size_max 0.20
_exptl_crystal_size_mid 0.10
_exptl_crystal_size_min 0.10
_refine_diff_density_max 0.923
_refine_diff_density_min -0.864
_refine_diff_density_rms 0.089
_refine_ls_abs_structure_details 'Flack H D (1983), Acta Cryst. A39, 876-881'
_refine_ls_extinction_method none
_refine_ls_goodness_of_fit_ref 1.085
_refine_ls_hydrogen_treatment constr
_refine_ls_matrix_type full
_refine_ls_number_parameters 447
_refine_ls_number_reflns 12423
_refine_ls_number_restraints 0
_refine_ls_restrained_S_all 1.085
_refine_ls_R_factor_all 0.0640
_refine_ls_R_factor_gt 0.0417
_refine_ls_shift/su_max 0.001
_refine_ls_shift/su_mean 0.000
_refine_ls_structure_factor_coef Fsqd
_refine_ls_weighting_details 'calc w=1/[\s^2^(Fo^2^)+(0.0436P)^2^+2.7786P] where P=(Fo^2^+2Fc^2^)/3'
_refine_ls_weighting_scheme calc
_refine_ls_wR_factor_gt 0.0966
_refine_ls_wR_factor_ref 0.1063
_reflns_number_gt 8972
_reflns_number_total 12423
_reflns_threshold_expression >2sigma(I)
_cod_data_source_file om700955p-file002.cif
_cod_data_source_block complex_4a
_cod_original_sg_symbol_H-M 'P 21/n'
_cod_database_code 4070699
_audit_block_refno 527

loop_
_symmetry_equiv_pos_as_xyz
'x, y, z'
'-x+1/2, y+1/2, -z+1/2'
'-x, -y, -z'
'x-1/2, -y-1/2, z-1/2'

loop_
_atom_site_label
_atom_site_type_symbol
_atom_site_fract_x
_atom_site_fract_y
_atom_site_fract_z
_atom_site_U_iso_or_equiv
_atom_site_adp_type
_atom_site_occupancy
_atom_site_symmetry_multiplicity
_atom_site_calc_flag
_atom_site_refinement_flags
C1 C 0.2255(2) 0.10686(12) 0.07563(11) 0.0289(5) Uani 1 1 d .
H1A H 0.3217 0.1041 0.0882 0.035 Uiso 1 1 calc R
H1B H 0.1986 0.0843 0.0321 0.035 Uiso 1 1 calc R
C2 C 0.1690(2) 0.06351(11) 0.12559(11) 0.0215(4) Uani 1 1 d .
C3 C 0.0184(2) 0.06775(12) 0.11193(12) 0.0279(5) Uani 1 1 d .
H3A H -0.0155 0.0534 0.0658 0.034 Uiso 1 1 calc R
H3B H -0.0129 0.0329 0.1403 0.034 Uiso 1 1 calc R
C4 C 0.2010(2) -0.01347(12) 0.11342(12) 0.0297(5) Uani 1 1 d .
H4A H 0.2949 -0.0184 0.1163 0.045 Uiso 1 1 calc R
H4B H 0.1539 -0.0277 0.0696 0.045 Uiso 1 1 calc R
H4C H 0.1744 -0.0433 0.1466 0.045 Uiso 1 1 calc R
C5 C 0.22780(18) 0.08556(11) 0.19543(10) 0.0186(4) Uani 1 1 d .
C6 C 0.3044(2) 0.04131(12) 0.24090(12) 0.0266(5) Uani 1 1 d .
H6 H 0.3261 -0.0043 0.2282 0.032 Uiso 1 1 calc R
C7 C 0.3490(2) 0.06406(13) 0.30485(12) 0.0318(5) Uani 1 1 d .
H7 H 0.4010 0.0341 0.3363 0.038 Uiso 1 1 calc R
C8 C 0.3177(2) 0.13045(13) 0.32264(11) 0.0290(5) Uani 1 1 d .
H8 H 0.3451 0.1465 0.3666 0.035 Uiso 1 1 calc R
C9 C 0.2459(2) 0.17283(12) 0.27522(10) 0.0229(4) Uani 1 1 d .
H9 H 0.2261 0.2191 0.2871 0.027 Uiso 1 1 calc R
C10 C 0.3927(2) 0.18320(15) -0.00938(12) 0.0326(5) Uani 1 1 d .
H10A H 0.4572 0.1895 0.0317 0.049 Uiso 1 1 calc R
H10B H 0.4223 0.2075 -0.0451 0.049 Uiso 1 1 calc R
H10C H 0.3823 0.1331 -0.0196 0.049 Uiso 1 1 calc R
C11 C 0.2586(2) 0.31707(12) 0.01151(11) 0.0273(5) Uani 1 1 d .
H11A H 0.1768 0.3392 0.0163 0.041 Uiso 1 1 calc R
H11B H 0.2864 0.3369 -0.0268 0.041 Uiso 1 1 calc R
H11C H 0.3258 0.3258 0.0511 0.041 Uiso 1 1 calc R
C12 C 0.1066(2) 0.20327(11) -0.07858(10) 0.0220(4) Uani 1 1 d .
C13 C 0.1212(3) 0.12967(14) -0.10609(13) 0.0394(6) Uani 1 1 d .
H13A H 0.1080 0.0944 -0.0739 0.059 Uiso 1 1 calc R
H13B H 0.2088 0.1245 -0.1150 0.059 Uiso 1 1 calc R
H13C H 0.0561 0.1232 -0.1469 0.059 Uiso 1 1 calc R
C14 C 0.1256(3) 0.25619(15) -0.13142(12) 0.0366(6) Uani 1 1 d .
H14A H 0.0616 0.2470 -0.1721 0.055 Uiso 1 1 calc R
H14B H 0.2138 0.2514 -0.1396 0.055 Uiso 1 1 calc R
H14C H 0.1136 0.3039 -0.1162 0.055 Uiso 1 1 calc R
C15 C -0.0317(2) 0.21087(15) -0.06751(12) 0.0354(6) Uani 1 1 d .
H15A H -0.0444 0.2586 -0.0526 0.053 Uiso 1 1 calc R
H15B H -0.0456 0.1772 -0.0341 0.053 Uiso 1 1 calc R
H15C H -0.0942 0.2017 -0.1087 0.053 Uiso 1 1 calc R
C16 C -0.2766(2) 0.21992(11) 0.10651(13) 0.0277(5) Uani 1 1 d .
H16A H -0.2292 0.2530 0.1390 0.042 Uiso 1 1 calc R
H16B H -0.3686 0.2189 0.1095 0.042 Uiso 1 1 calc R
H16C H -0.2696 0.2348 0.0624 0.042 Uiso 1 1 calc R
C17 C -0.2893(2) 0.07188(13) 0.05494(14) 0.0360(6) Uani 1 1 d .
H17A H -0.2779 0.0908 0.0127 0.054 Uiso 1 1 calc R
H17B H -0.3824 0.0694 0.0553 0.054 Uiso 1 1 calc R
H17C H -0.2514 0.0248 0.0612 0.054 Uiso 1 1 calc R
C18 C -0.2351(2) 0.09515(12) 0.20422(13) 0.0291(5) Uani 1 1 d .
C19 C -0.1531(6) 0.1332(4) 0.26084(18) 0.137(3) Uani 1 1 d .
H19A H -0.1781 0.1188 0.3017 0.205 Uiso 1 1 calc R
H19B H -0.1663 0.1839 0.2547 0.205 Uiso 1 1 calc R
H19C H -0.0610 0.1220 0.2633 0.205 Uiso 1 1 calc R
C20 C -0.2086(7) 0.0185(2) 0.2130(2) 0.123(3) Uani 1 1 d .
H20A H -0.1158 0.0096 0.2150 0.185 Uiso 1 1 calc R
H20B H -0.2608 -0.0072 0.1759 0.185 Uiso 1 1 calc R
H20C H -0.2316 0.0027 0.2539 0.185 Uiso 1 1 calc R
C21 C -0.3755(4) 0.1062(3) 0.2088(3) 0.0997(19) Uani 1 1 d .
H21A H -0.4331 0.0858 0.1701 0.150 Uiso 1 1 calc R
H21B H -0.3931 0.1565 0.2108 0.150 Uiso 1 1 calc R
H21C H -0.3914 0.0833 0.2486 0.150 Uiso 1 1 calc R
C22 C -0.0783(2) 0.35190(12) 0.04350(11) 0.0245(4) Uani 1 1 d .
C23 C -0.2283(2) 0.44913(13) 0.02151(13) 0.0310(5) Uani 1 1 d .
C24 C -0.2846(3) 0.48687(15) -0.04247(13) 0.0413(7) Uani 1 1 d .
H24A H -0.2137 0.5083 -0.0597 0.062 Uiso 1 1 calc R
H24B H -0.3449 0.5235 -0.0344 0.062 Uiso 1 1 calc R
H24C H -0.3313 0.4532 -0.0745 0.062 Uiso 1 1 calc R
C25 C -0.1519(3) 0.50049(15) 0.07101(14) 0.0467(7) Uani 1 1 d .
H25A H -0.1122 0.4753 0.1113 0.070 Uiso 1 1 calc R
H25B H -0.2109 0.5367 0.0812 0.070 Uiso 1 1 calc R
H25C H -0.0834 0.5225 0.0524 0.070 Uiso 1 1 calc R
C26 C -0.3338(3) 0.41359(18) 0.0491(2) 0.0569(9) Uani 1 1 d .
H26A H -0.3806 0.3801 0.0169 0.085 Uiso 1 1 calc R
H26B H -0.3950 0.4489 0.0587 0.085 Uiso 1 1 calc R
H26C H -0.2944 0.3887 0.0896 0.085 Uiso 1 1 calc R
C27 C 0.39268(19) 0.26848(11) 0.18067(10) 0.0212(4) Uani 1 1 d .
H27 H 0.4007 0.2191 0.1771 0.025 Uiso 1 1 calc R
C28 C 0.5052(2) 0.30814(13) 0.19534(11) 0.0250(4) Uani 1 1 d .
H28 H 0.5883 0.2862 0.2026 0.030 Uiso 1 1 calc R
C29 C 0.4949(2) 0.38015(13) 0.19936(11) 0.0278(5) Uani 1 1 d .
H29 H 0.5705 0.4088 0.2087 0.033 Uiso 1 1 calc R
C30 C 0.3716(2) 0.40951(13) 0.18945(11) 0.0276(5) Uani 1 1 d .
H30 H 0.3615 0.4589 0.1920 0.033 Uiso 1 1 calc R
C31 C 0.2634(2) 0.36644(11) 0.17591(10) 0.0223(4) Uani 1 1 d .
H31 H 0.1795 0.3872 0.1697 0.027 Uiso 1 1 calc R
C32 C 0.0372(3) 0.33312(13) 0.32716(12) 0.0330(5) Uani 1 1 d .
F1 F 0.0142(2) 0.27235(9) 0.35371(8) 0.0628(6) Uani 1 1 d .
F3 F -0.00363(18) 0.38482(8) 0.36086(8) 0.0467(4) Uani 1 1 d .
F11 F 0.16549(16) 0.33972(8) 0.33400(8) 0.0461(4) Uani 1 1 d .
N1 N 0.18853(17) 0.18167(9) 0.06844(8) 0.0199(3) Uani 1 1 d .
N2 N -0.03973(16) 0.13628(9) 0.12208(9) 0.0196(3) Uani 1 1 d .
N3 N 0.20209(16) 0.15193(9) 0.21264(8) 0.0184(3) Uani 1 1 d .
N4 N -0.01454(17) 0.30634(10) 0.07477(9) 0.0223(4) Uani 1 1 d .
N5 N -0.1384(2) 0.39557(12) 0.00555(11) 0.0407(6) Uani 1 1 d .
N6 N 0.27195(16) 0.29629(9) 0.17115(8) 0.0188(3) Uani 1 1 d .
O1 O 0.01791(14) 0.27612(8) 0.21574(7) 0.0209(3) Uani 1 1 d .
O2 O -0.00363(17) 0.40317(9) 0.21975(8) 0.0314(4) Uani 1 1 d .
O3 O -0.17750(16) 0.32808(11) 0.24019(12) 0.0522(6) Uani 1 1 d .
S S -0.04266(5) 0.33707(3) 0.24124(3) 0.02300(11) Uani 1 1 d .
Si1 Si 0.23325(5) 0.22050(3) -0.00003(3) 0.01863(11) Uani 1 1 d .
Si2 Si -0.20531(5) 0.13060(3) 0.12314(3) 0.02266(13) Uani 1 1 d .
Zr1 Zr 0.079328(17) 0.223135(10) 0.129938(9) 0.01583(5) Uani 1 1 d .

loop_
_atom_site_aniso_label
_atom_site_aniso_U_11
_atom_site_aniso_U_22
_atom_site_aniso_U_33
_atom_site_aniso_U_23
_atom_site_aniso_U_13
_atom_site_aniso_U_12
C1 0.0382(13) 0.0260(11) 0.0244(11) 0.0016(9) 0.0108(9) 0.0184(10)
C2 0.0220(10) 0.0187(9) 0.0230(10) -0.0021(8) 0.0028(8) 0.0085(8)
C3 0.0227(10) 0.0211(10) 0.0363(13) -0.0117(9) -0.0022(9) 0.0061(8)
C4 0.0324(12) 0.0213(11) 0.0348(13) -0.0036(9) 0.0055(10) 0.0125(9)
C5 0.0142(8) 0.0191(9) 0.0224(10) 0.0037(8) 0.0039(7) 0.0021(7)
C6 0.0229(10) 0.0240(11) 0.0318(12) 0.0081(9) 0.0036(9) 0.0026(8)
C7 0.0291(11) 0.0305(12) 0.0307(12) 0.0150(10) -0.0054(9) -0.0018(9)
C8 0.0285(11) 0.0339(12) 0.0202(10) 0.0062(9) -0.0047(9) -0.0089(9)
C9 0.0204(9) 0.0270(11) 0.0189(10) 0.0018(8) -0.0010(8) -0.0026(8)
C10 0.0230(11) 0.0512(16) 0.0234(11) -0.0052(11) 0.0041(9) 0.0075(10)
C11 0.0316(11) 0.0270(11) 0.0231(11) -0.0048(9) 0.0057(9) -0.0055(9)
C12 0.0264(10) 0.0217(10) 0.0161(9) -0.0029(8) 0.0001(8) 0.0020(8)
C13 0.0446(15) 0.0316(13) 0.0338(14) -0.0116(11) -0.0103(11) 0.0063(11)
C14 0.0454(15) 0.0422(14) 0.0183(11) 0.0028(10) -0.0021(10) -0.0027(12)
C15 0.0243(11) 0.0535(17) 0.0244(11) -0.0053(11) -0.0042(9) 0.0043(11)
C16 0.0168(9) 0.0215(10) 0.0409(13) -0.0085(9) -0.0033(9) 0.0050(8)
C17 0.0291(12) 0.0271(12) 0.0451(15) -0.0160(11) -0.0078(11) 0.0018(10)
C18 0.0215(10) 0.0217(11) 0.0450(14) -0.0071(10) 0.0091(10) 0.0003(8)
C19 0.153(5) 0.230(7) 0.0340(19) -0.030(3) 0.035(2) -0.154(5)
C20 0.257(7) 0.051(2) 0.096(3) 0.041(2) 0.113(4) 0.085(3)
C21 0.045(2) 0.128(4) 0.140(4) 0.080(4) 0.052(3) 0.033(2)
C22 0.0240(10) 0.0250(11) 0.0247(11) -0.0031(8) 0.0056(8) 0.0063(8)
C23 0.0299(12) 0.0272(12) 0.0341(13) 0.0038(10) 0.0029(10) 0.0136(9)
C24 0.0484(16) 0.0343(14) 0.0346(14) 0.0037(11) -0.0065(12) 0.0181(12)
C25 0.0588(18) 0.0378(15) 0.0361(15) 0.0017(12) -0.0066(13) 0.0099(13)
C26 0.0399(16) 0.0473(18) 0.086(3) 0.0187(17) 0.0195(16) 0.0164(14)
C27 0.0187(9) 0.0261(10) 0.0189(9) 0.0013(8) 0.0038(7) 0.0060(8)
C28 0.0168(9) 0.0384(13) 0.0198(10) 0.0016(9) 0.0043(8) 0.0036(8)
C29 0.0220(10) 0.0403(13) 0.0207(10) -0.0032(9) 0.0037(8) -0.0093(9)
C30 0.0278(11) 0.0273(11) 0.0278(11) -0.0067(9) 0.0064(9) -0.0030(9)
C31 0.0202(9) 0.0247(10) 0.0213(10) -0.0026(8) 0.0029(8) 0.0032(8)
C32 0.0535(16) 0.0245(11) 0.0229(11) -0.0088(9) 0.0125(11) -0.0098(11)
F1 0.1318(19) 0.0311(9) 0.0338(9) -0.0055(7) 0.0360(11) -0.0179(10)
F3 0.0776(12) 0.0345(8) 0.0346(8) -0.0200(7) 0.0272(8) -0.0132(8)
F11 0.0412(9) 0.0407(9) 0.0453(9) -0.0157(7) -0.0162(7) 0.0007(7)
N1 0.0220(8) 0.0197(8) 0.0173(8) -0.0012(6) 0.0022(7) 0.0076(6)
N2 0.0180(8) 0.0170(8) 0.0218(8) -0.0062(7) -0.0004(6) 0.0055(6)
N3 0.0153(7) 0.0203(8) 0.0185(8) 0.0001(6) 0.0013(6) 0.0013(6)
N4 0.0212(8) 0.0216(9) 0.0226(9) -0.0022(7) 0.0013(7) 0.0071(7)
N5 0.0487(13) 0.0424(13) 0.0317(11) 0.0112(10) 0.0102(10) 0.0278(11)
N6 0.0167(8) 0.0234(8) 0.0159(8) -0.0004(6) 0.0024(6) 0.0039(6)
O1 0.0186(7) 0.0227(7) 0.0218(7) -0.0074(6) 0.0050(5) 0.0024(6)
O2 0.0396(9) 0.0240(8) 0.0311(9) -0.0039(7) 0.0083(7) 0.0080(7)
O3 0.0171(8) 0.0534(12) 0.0885(17) -0.0479(12) 0.0167(9) -0.0097(8)
S 0.0150(2) 0.0265(3) 0.0280(3) -0.0135(2) 0.00559(19) -0.00161(19)
Si1 0.0184(2) 0.0224(3) 0.0143(2) -0.0030(2) 0.00146(19) 0.0030(2)
Si2 0.0154(2) 0.0169(3) 0.0322(3) -0.0086(2) -0.0026(2) 0.0022(2)
Zr1 0.01409(8) 0.01658(9) 0.01553(9) -0.00306(7) 0.00015(6) 0.00507(7)

loop_
_atom_type_symbol
_atom_type_description
_atom_type_scat_dispersion_real
_atom_type_scat_dispersion_imag
_atom_type_scat_source
C C 0.0033 0.0016 'International Tables Vol C Tables 4.2.6.8 and 6.1.1.4'
F F 0.0171 0.0103 'International Tables Vol C Tables 4.2.6.8 and 6.1.1.4'
N N 0.0061 0.0033 'International Tables Vol C Tables 4.2.6.8 and 6.1.1.4'
O O 0.0106 0.0060 'International Tables Vol C Tables 4.2.6.8 and 6.1.1.4'
S S 0.1246 0.1234 'International Tables Vol C Tables 4.2.6.8 and 6.1.1.4'
Si Si 0.0817 0.0704 'International Tables Vol C Tables 4.2.6.8 and 6.1.1.4'
Zr Zr -2.9673 0.5597 'International Tables Vol C Tables 4.2.6.8 and 6.1.1.4'
H H 0.0000 0.0000 'International Tables Vol C Tables 4.2.6.8 and 6.1.1.4'

loop_
_geom_angle_atom_site_label_1
_geom_angle_atom_site_label_2
_geom_angle_atom_site_label_3
_geom_angle
N1 C1 C2 117.13(17)
N1 C1 H1A 108.0
C2 C1 H1A 108.0
N1 C1 H1B 108.0
C2 C1 H1B 108.0
H1A C1 H1B 107.3
C5 C2 C4 111.35(17)
C5 C2 C1 111.25(18)
C4 C2 C1 105.79(18)
C5 C2 C3 110.87(17)
C4 C2 C3 105.61(18)
C1 C2 C3 111.73(18)
N2 C3 C2 117.19(17)
N2 C3 H3A 108.0
C2 C3 H3A 108.0
N2 C3 H3B 108.0
C2 C3 H3B 108.0
H3A C3 H3B 107.2
C2 C4 H4A 109.5
C2 C4 H4B 109.5
H4A C4 H4B 109.5
C2 C4 H4C 109.5
H4A C4 H4C 109.5
H4B C4 H4C 109.5
N3 C5 C6 120.3(2)
N3 C5 C2 116.66(17)
C6 C5 C2 123.08(19)
C7 C6 C5 119.7(2)
C7 C6 H6 120.2
C5 C6 H6 120.2
C8 C7 C6 119.6(2)
C8 C7 H7 120.2
C6 C7 H7 120.2
C9 C8 C7 118.3(2)
C9 C8 H8 120.9
C7 C8 H8 120.9
N3 C9 C8 123.1(2)
N3 C9 H9 118.5
C8 C9 H9 118.5
Si1 C10 H10A 109.5
Si1 C10 H10B 109.5
H10A C10 H10B 109.5
Si1 C10 H10C 109.5
H10A C10 H10C 109.5
H10B C10 H10C 109.5
Si1 C11 H11A 109.5
Si1 C11 H11B 109.5
H11A C11 H11B 109.5
Si1 C11 H11C 109.5
H11A C11 H11C 109.5
H11B C11 H11C 109.5
C15 C12 C13 108.4(2)
C15 C12 C14 108.5(2)
C13 C12 C14 107.2(2)
C15 C12 Si1 111.59(15)
C13 C12 Si1 111.81(15)
C14 C12 Si1 109.23(16)
C12 C13 H13A 109.5
C12 C13 H13B 109.5
H13A C13 H13B 109.5
C12 C13 H13C 109.5
H13A C13 H13C 109.5
H13B C13 H13C 109.5
C12 C14 H14A 109.5
C12 C14 H14B 109.5
H14A C14 H14B 109.5
C12 C14 H14C 109.5
H14A C14 H14C 109.5
H14B C14 H14C 109.5
C12 C15 H15A 109.5
C12 C15 H15B 109.5
H15A C15 H15B 109.5
C12 C15 H15C 109.5
H15A C15 H15C 109.5
H15B C15 H15C 109.5
Si2 C16 H16A 109.5
Si2 C16 H16B 109.5
H16A C16 H16B 109.5
Si2 C16 H16C 109.5
H16A C16 H16C 109.5
H16B C16 H16C 109.5
Si2 C17 H17A 109.5
Si2 C17 H17B 109.5
H17A C17 H17B 109.5
Si2 C17 H17C 109.5
H17A C17 H17C 109.5
H17B C17 H17C 109.5
C20 C18 C19 108.5(4)
C20 C18 C21 106.7(3)
C19 C18 C21 106.9(4)
C20 C18 Si2 113.3(2)
C19 C18 Si2 110.6(2)
C21 C18 Si2 110.5(2)
C18 C19 H19A 109.5
C18 C19 H19B 109.5
H19A C19 H19B 109.5
C18 C19 H19C 109.5
H19A C19 H19C 109.5
H19B C19 H19C 109.5
C18 C20 H20A 109.5
C18 C20 H20B 109.5
H20A C20 H20B 109.5
C18 C20 H20C 109.5
H20A C20 H20C 109.5
H20B C20 H20C 109.5
C18 C21 H21A 109.5
C18 C21 H21B 109.5
H21A C21 H21B 109.5
C18 C21 H21C 109.5
H21A C21 H21C 109.5
H21B C21 H21C 109.5
N4 C22 N5 172.7(2)
N5 C23 C26 109.3(2)
N5 C23 C24 106.2(2)
C26 C23 C24 111.4(2)
N5 C23 C25 109.1(2)
C26 C23 C25 110.8(3)
C24 C23 C25 110.0(2)
C23 C24 H24A 109.5
C23 C24 H24B 109.5
H24A C24 H24B 109.5
C23 C24 H24C 109.5
H24A C24 H24C 109.5
H24B C24 H24C 109.5
C23 C25 H25A 109.5
C23 C25 H25B 109.5
H25A C25 H25B 109.5
C23 C25 H25C 109.5
H25A C25 H25C 109.5
H25B C25 H25C 109.5
C23 C26 H26A 109.5
C23 C26 H26B 109.5
H26A C26 H26B 109.5
C23 C26 H26C 109.5
H26A C26 H26C 109.5
H26B C26 H26C 109.5
N6 C27 C28 123.4(2)
N6 C27 H27 118.3
C28 C27 H27 118.3
C27 C28 C29 118.9(2)
C27 C28 H28 120.5
C29 C28 H28 120.5
C28 C29 C30 118.4(2)
C28 C29 H29 120.8
C30 C29 H29 120.8
C31 C30 C29 119.5(2)
C31 C30 H30 120.3
C29 C30 H30 120.3
N6 C31 C30 122.8(2)
N6 C31 H31 118.6
C30 C31 H31 118.6
F1 C32 F11 107.9(2)
F1 C32 F3 108.6(2)
F11 C32 F3 107.72(19)
F1 C32 S 111.14(17)
F11 C32 S 110.50(17)
F3 C32 S 110.87(19)
C1 N1 Si1 112.34(14)
C1 N1 Zr1 118.60(14)
Si1 N1 Zr1 128.70(9)
C3 N2 Si2 112.93(14)
C3 N2 Zr1 117.43(13)
Si2 N2 Zr1 129.61(9)
C9 N3 C5 118.98(18)
C9 N3 Zr1 124.07(14)
C5 N3 Zr1 116.94(13)
C22 N4 Zr1 174.57(18)
C22 N5 C23 126.2(2)
C31 N6 C27 117.04(18)
C31 N6 Zr1 121.82(13)
C27 N6 Zr1 120.43(14)
S O1 Zr1 148.43(10)
O3 S O2 116.90(12)
O3 S O1 113.72(10)
O2 S O1 114.15(9)
O3 S C32 105.25(14)
O2 S C32 104.06(11)
O1 S C32 100.24(11)
N1 Si1 C10 108.83(10)
N1 Si1 C11 111.48(9)
C10 Si1 C11 106.41(12)
N1 Si1 C12 111.54(9)
C10 Si1 C12 108.87(10)
C11 Si1 C12 109.55(10)
N2 Si2 C16 107.65(10)
N2 Si2 C17 109.75(10)
C16 Si2 C17 107.34(11)
N2 Si2 C18 112.49(10)
C16 Si2 C18 110.78(11)
C17 Si2 C18 108.71(12)
N1 Zr1 N2 92.85(7)
N1 Zr1 N4 102.19(7)
N2 Zr1 N4 111.10(7)
N1 Zr1 O1 163.02(6)
N2 Zr1 O1 98.80(6)
N4 Zr1 O1 85.14(6)
N1 Zr1 N3 86.72(6)
N2 Zr1 N3 79.87(6)
N4 Zr1 N3 165.17(6)
O1 Zr1 N3 83.25(6)
N1 Zr1 N6 84.85(6)
N2 Zr1 N6 157.60(6)
N4 Zr1 N6 91.12(6)
O1 Zr1 N6 79.66(5)
N3 Zr1 N6 77.76(6)

loop_
_geom_bond_atom_site_label_1
_geom_bond_atom_site_label_2
_geom_bond_distance
C1 N1 1.477(3)
C1 C2 1.541(3)
C1 H1A 0.9900
C1 H1B 0.9900
C2 C5 1.515(3)
C2 C4 1.538(3)
C2 C3 1.548(3)
C3 N2 1.476(3)
C3 H3A 0.9900
C3 H3B 0.9900
C4 H4A 0.9800
C4 H4B 0.9800
C4 H4C 0.9800
C5 N3 1.357(3)
C5 C6 1.391(3)
C6 C7 1.385(3)
C6 H6 0.9500
C7 C8 1.378(4)
C7 H7 0.9500
C8 C9 1.372(3)
C8 H8 0.9500
C9 N3 1.348(3)
C9 H9 0.9500
C10 Si1 1.865(2)
C10 H10A 0.9800
C10 H10B 0.9800
C10 H10C 0.9800
C11 Si1 1.868(2)
C11 H11A 0.9800
C11 H11B 0.9800
C11 H11C 0.9800
C12 C15 1.524(3)
C12 C13 1.535(3)
C12 C14 1.536(3)
C12 Si1 1.907(2)
C13 H13A 0.9800
C13 H13B 0.9800
C13 H13C 0.9800
C14 H14A 0.9800
C14 H14B 0.9800
C14 H14C 0.9800
C15 H15A 0.9800
C15 H15B 0.9800
C15 H15C 0.9800
C16 Si2 1.863(2)
C16 H16A 0.9800
C16 H16B 0.9800
C16 H16C 0.9800
C17 Si2 1.876(2)
C17 H17A 0.9800
C17 H17B 0.9800
C17 H17C 0.9800
C18 C20 1.492(4)
C18 C19 1.494(4)
C18 C21 1.511(4)
C18 Si2 1.904(3)
C19 H19A 0.9800
C19 H19B 0.9800
C19 H19C 0.9800
C20 H20A 0.9800
C20 H20B 0.9800
C20 H20C 0.9800
C21 H21A 0.9800
C21 H21B 0.9800
C21 H21C 0.9800
C22 N4 1.201(3)
C22 N5 1.227(3)
C23 N5 1.475(3)
C23 C26 1.511(4)
C23 C24 1.520(3)
C23 C25 1.522(4)
C24 H24A 0.9800
C24 H24B 0.9800
C24 H24C 0.9800
C25 H25A 0.9800
C25 H25B 0.9800
C25 H25C 0.9800
C26 H26A 0.9800
C26 H26B 0.9800
C26 H26C 0.9800
C27 N6 1.349(2)
C27 C28 1.381(3)
C27 H27 0.9500
C28 C29 1.381(3)
C28 H28 0.9500
C29 C30 1.384(3)
C29 H29 0.9500
C30 C31 1.382(3)
C30 H30 0.9500
C31 N6 1.345(3)
C31 H31 0.9500
C32 F1 1.328(3)
C32 F11 1.329(3)
C32 F3 1.332(3)
C32 S 1.811(3)
N1 Si1 1.7555(19)
N1 Zr1 2.0480(17)
N2 Si2 1.7456(18)
N2 Zr1 2.0599(18)
N3 Zr1 2.3530(17)
N4 Zr1 2.0810(18)
N6 Zr1 2.4573(17)
O1 S 1.4757(15)
O1 Zr1 2.2608(14)
O2 S 1.4258(18)
O3 S 1.4209(17)

loop_
_geom_torsion_atom_site_label_1
_geom_torsion_atom_site_label_2
_geom_torsion_atom_site_label_3
_geom_torsion_atom_site_label_4
_geom_torsion
N1 C1 C2 C5 -69.5(2)
N1 C1 C2 C4 169.46(19)
N1 C1 C2 C3 55.0(3)
C5 C2 C3 N2 57.3(3)
C4 C2 C3 N2 178.1(2)
C1 C2 C3 N2 -67.4(3)
C4 C2 C5 N3 -177.72(18)
C1 C2 C5 N3 64.5(2)
C3 C2 C5 N3 -60.5(2)
C4 C2 C5 C6 2.1(3)
C1 C2 C5 C6 -115.6(2)
C3 C2 C5 C6 119.4(2)
N3 C5 C6 C7 3.2(3)
C2 C5 C6 C7 -176.6(2)
C5 C6 C7 C8 -0.4(3)
C6 C7 C8 C9 -2.0(4)
C7 C8 C9 N3 1.7(3)
N6 C27 C28 C29 -1.3(3)
C27 C28 C29 C30 1.0(3)
C28 C29 C30 C31 -0.1(3)
C29 C30 C31 N6 -0.7(3)
C2 C1 N1 Si1 -168.71(16)
C2 C1 N1 Zr1 5.0(3)
C2 C3 N2 Si2 -166.59(16)
C2 C3 N2 Zr1 15.2(3)
C8 C9 N3 C5 1.1(3)
C8 C9 N3 Zr1 -179.81(16)
C6 C5 N3 C9 -3.6(3)
C2 C5 N3 C9 176.28(18)
C6 C5 N3 Zr1 177.29(15)
C2 C5 N3 Zr1 -2.9(2)
N5 C22 N4 Zr1 -113(2)
N4 C22 N5 C23 177(2)
C26 C23 N5 C22 -56.0(4)
C24 C23 N5 C22 -176.3(3)
C25 C23 N5 C22 65.3(4)
C30 C31 N6 C27 0.4(3)
C30 C31 N6 Zr1 -170.06(17)
C28 C27 N6 C31 0.6(3)
C28 C27 N6 Zr1 171.21(16)
Zr1 O1 S O3 94.7(2)
Zr1 O1 S O2 -42.9(2)
Zr1 O1 S C32 -153.47(17)
F1 C32 S O3 59.1(2)
F11 C32 S O3 178.85(17)
F3 C32 S O3 -61.8(2)
F1 C32 S O2 -177.38(19)
F11 C32 S O2 -57.66(19)
F3 C32 S O2 61.7(2)
F1 C32 S O1 -59.1(2)
F11 C32 S O1 60.63(18)
F3 C32 S O1 179.99(17)
C1 N1 Si1 C10 -36.68(18)
Zr1 N1 Si1 C10 150.44(13)
C1 N1 Si1 C11 -153.74(16)
Zr1 N1 Si1 C11 33.38(15)
C1 N1 Si1 C12 83.44(17)
Zr1 N1 Si1 C12 -89.44(13)
C15 C12 Si1 N1 41.91(19)
C13 C12 Si1 N1 -79.71(19)
C14 C12 Si1 N1 161.86(16)
C15 C12 Si1 C10 162.01(18)
C13 C12 Si1 C10 40.4(2)
C14 C12 Si1 C10 -78.04(19)
C15 C12 Si1 C11 -82.00(19)
C13 C12 Si1 C11 156.38(18)
C14 C12 Si1 C11 37.95(19)
C3 N2 Si2 C16 -160.33(16)
Zr1 N2 Si2 C16 17.60(16)
C3 N2 Si2 C17 -43.80(19)
Zr1 N2 Si2 C17 134.12(14)
C3 N2 Si2 C18 77.35(17)
Zr1 N2 Si2 C18 -104.72(14)
C20 C18 Si2 N2 -72.9(3)
C19 C18 Si2 N2 49.2(4)
C21 C18 Si2 N2 167.4(3)
C20 C18 Si2 C16 166.6(3)
C19 C18 Si2 C16 -71.3(4)
C21 C18 Si2 C16 46.8(3)
C20 C18 Si2 C17 48.9(4)
C19 C18 Si2 C17 170.9(3)
C21 C18 Si2 C17 -70.9(3)
C1 N1 Zr1 N2 -42.17(16)
Si1 N1 Zr1 N2 130.32(12)
C1 N1 Zr1 N4 -154.47(16)
Si1 N1 Zr1 N4 18.02(13)
C1 N1 Zr1 O1 91.3(3)
Si1 N1 Zr1 O1 -96.2(2)
C1 N1 Zr1 N3 37.50(16)
Si1 N1 Zr1 N3 -150.00(12)
C1 N1 Zr1 N6 115.49(16)
Si1 N1 Zr1 N6 -72.01(12)
C3 N2 Zr1 N1 31.39(16)
Si2 N2 Zr1 N1 -146.46(13)
C3 N2 Zr1 N4 135.62(15)
Si2 N2 Zr1 N4 -42.23(14)
C3 N2 Zr1 O1 -136.22(15)
Si2 N2 Zr1 O1 45.93(13)
C3 N2 Zr1 N3 -54.76(15)
Si2 N2 Zr1 N3 127.39(13)
C3 N2 Zr1 N6 -52.0(3)
Si2 N2 Zr1 N6 130.15(14)
C22 N4 Zr1 N1 123.4(18)
C22 N4 Zr1 N2 25.5(19)
C22 N4 Zr1 O1 -72.1(18)
C22 N4 Zr1 N3 -110.6(18)
C22 N4 Zr1 N6 -151.6(18)
S O1 Zr1 N1 110.7(2)
S O1 Zr1 N2 -116.54(17)
S O1 Zr1 N4 -5.90(17)
S O1 Zr1 N3 164.86(18)
S O1 Zr1 N6 86.13(17)
C9 N3 Zr1 N1 139.48(17)
C5 N3 Zr1 N1 -41.43(14)
C9 N3 Zr1 N2 -127.03(17)
C5 N3 Zr1 N2 52.06(14)
C9 N3 Zr1 N4 11.9(4)
C5 N3 Zr1 N4 -169.0(2)
C9 N3 Zr1 O1 -26.79(16)
C5 N3 Zr1 O1 152.30(14)
C9 N3 Zr1 N6 54.05(16)
C5 N3 Zr1 N6 -126.86(15)
C31 N6 Zr1 N1 128.92(16)
C27 N6 Zr1 N1 -41.22(15)
C31 N6 Zr1 N2 -146.11(18)
C27 N6 Zr1 N2 43.7(2)
C31 N6 Zr1 N4 26.78(16)
C27 N6 Zr1 N4 -143.36(16)
C31 N6 Zr1 O1 -58.07(16)
C27 N6 Zr1 O1 131.79(16)
C31 N6 Zr1 N3 -143.33(17)
C27 N6 Zr1 N3 46.53(15)
